data_7230800
loop_
_publ_author_name
'Akula, Pavan Sudheer'
'Hong, Bor-Cherng'
'Lee, Gene-Hsiang'

_publ_section_title
;
 Visible-light-induced C(sp3)--H activation for a C--C bond forming
 reaction of 3,4-dihydroquinoxalin-2(1H)-one with nucleophiles using
 oxygen with a photoredox catalyst or under catalyst-free conditions
;
_journal_issue 35
_journal_name_full 'RSC Advances'
_journal_page_first 19580
_journal_paper_doi 10.1039/C8RA03259A
_journal_volume 8
_journal_year 2018
_chemical_formula_sum 'C23 H18 Br N3 O'
_chemical_formula_weight 432.31
_space_group_crystal_system orthorhombic
_space_group_IT_number 61
_space_group_name_Hall '-P 2ac 2ab'
_space_group_name_H-M_alt 'P b c a'
_symmetry_space_group_name_Hall '-P 2ac 2ab'
_symmetry_space_group_name_H-M 'P b c a'
_atom_sites_solution_hydrogens mixed
_audit_creation_method SHELXL-2014/7
_audit_update_record
;
2018-01-15 deposited with the CCDC.
2018-05-15 downloaded from the CCDC.
;
_cell_angle_alpha 90
_cell_angle_beta 90
_cell_angle_gamma 90
_cell_formula_units_Z 8
_cell_length_a 19.2070(5)
_cell_length_b 10.1247(3)
_cell_length_c 19.7884(5)
_cell_measurement_reflns_used 9671
_cell_measurement_temperature 200(2)
_cell_measurement_theta_max 70.05
_cell_measurement_theta_min 4.37
_cell_volume 3848.15(18)
_computing_cell_refinement 'Bruker SAINT'
_computing_data_collection 'Bruker APEX3'
_computing_data_reduction 'Bruker SAINT'
_computing_molecular_graphics 'Bruker SHELXTL'
_computing_publication_material 'Bruker SHELXTL'
_computing_structure_refinement 'SHELXL-2014/7 (Sheldrick, 2014)'
_computing_structure_solution 'SHELXS-97 (Sheldrick 2008)'
_diffrn_ambient_temperature 200(2)
_diffrn_measured_fraction_theta_full 0.993
_diffrn_measured_fraction_theta_max 0.993
_diffrn_measurement_device_type 'Bruker D8 VENTURE'
_diffrn_measurement_method '\f and \w scans'
_diffrn_radiation_type CuK\a
_diffrn_radiation_wavelength 1.54178
_diffrn_reflns_av_R_equivalents 0.0169
_diffrn_reflns_av_unetI/netI 0.0108
_diffrn_reflns_Laue_measured_fraction_full 0.993
_diffrn_reflns_Laue_measured_fraction_max 0.993
_diffrn_reflns_limit_h_max 20
_diffrn_reflns_limit_h_min -23
_diffrn_reflns_limit_k_max 12
_diffrn_reflns_limit_k_min -12
_diffrn_reflns_limit_l_max 24
_diffrn_reflns_limit_l_min -24
_diffrn_reflns_number 22356
_diffrn_reflns_point_group_measured_fraction_full 0.993
_diffrn_reflns_point_group_measured_fraction_max 0.993
_diffrn_reflns_theta_full 67.679
_diffrn_reflns_theta_max 69.962
_diffrn_reflns_theta_min 4.604
_exptl_absorpt_coefficient_mu 3.057
_exptl_absorpt_correction_T_max 0.7533
_exptl_absorpt_correction_T_min 0.5463
_exptl_absorpt_correction_type multi-scan
_exptl_absorpt_process_details 'SADABS (Bruker, 2016)'
_exptl_crystal_colour colourless
_exptl_crystal_density_diffrn 1.492
_exptl_crystal_description plate
_exptl_crystal_F_000 1760
_exptl_crystal_size_max 0.271
_exptl_crystal_size_mid 0.244
_exptl_crystal_size_min 0.113
_refine_diff_density_max 1.095
_refine_diff_density_min -1.036
_refine_diff_density_rms 0.053
_refine_ls_extinction_method none
_refine_ls_goodness_of_fit_ref 1.027
_refine_ls_hydrogen_treatment mixed
_refine_ls_matrix_type full
_refine_ls_number_parameters 261
_refine_ls_number_reflns 3624
_refine_ls_number_restraints 0
_refine_ls_restrained_S_all 1.027
_refine_ls_R_factor_all 0.0371
_refine_ls_R_factor_gt 0.0365
_refine_ls_shift/su_max 0.000
_refine_ls_shift/su_mean 0.000
_refine_ls_structure_factor_coef Fsqd
_refine_ls_weighting_details 'w=1/[\s^2^(Fo^2^)+(0.0457P)^2^+3.9941P] where P=(Fo^2^+2Fc^2^)/3'
_refine_ls_weighting_scheme calc
_refine_ls_wR_factor_gt 0.0939
_refine_ls_wR_factor_ref 0.0945
_reflns_Friedel_coverage 0.000
_reflns_number_gt 3536
_reflns_number_total 3624
_reflns_threshold_expression 'I > 2\s(I)'
_cod_data_source_file c8ra03259a2.cif
_cod_data_source_block ic18196
_cod_database_code 7230800
_shelx_shelxl_version_number 2014/7
_shelx_space_group_comment
; 
The symmetry employed for this shelxl refinement is uniquely defined 
by the following loop, which should always be used as a source of 
symmetry information in preference to the above space-group names. 
They are only intended as comments. 
;
_shelx_estimated_absorpt_t_min 0.491
_shelx_estimated_absorpt_t_max 0.724

loop_
_space_group_symop_operation_xyz
'x, y, z'
'-x+1/2, -y, z+1/2'
'-x, y+1/2, -z+1/2'
'x+1/2, -y+1/2, -z'
'-x, -y, -z'
'x-1/2, y, -z-1/2'
'x, -y-1/2, z-1/2'
'-x-1/2, y-1/2, z'

loop_
_atom_site_label
_atom_site_type_symbol
_atom_site_fract_x
_atom_site_fract_y
_atom_site_fract_z
_atom_site_U_iso_or_equiv
_atom_site_adp_type
_atom_site_occupancy
_atom_site_site_symmetry_order
_atom_site_calc_flag
_atom_site_refinement_flags_posn
_atom_site_refinement_flags_adp
Br1 Br 0.39027(2) 0.25454(3) 0.17685(2) 0.05330(13) Uani 1 1 d . .
O1 O 0.49011(6) 0.16967(11) 0.52776(6) 0.0251(3) Uani 1 1 d . .
N1 N 0.44258(9) 0.59210(16) 0.41943(9) 0.0311(4) Uani 1 1 d . .
H1 H 0.4614(14) 0.667(3) 0.4271(13) 0.049(8) Uiso 1 1 d . .
N2 N 0.42864(8) 0.05846(14) 0.44908(8) 0.0218(3) Uani 1 1 d . .
H2 H 0.4558(12) -0.007(2) 0.4518(11) 0.029(6) Uiso 1 1 d . .
N3 N 0.31646(7) 0.21524(14) 0.47288(8) 0.0243(3) Uani 1 1 d . .
C1 C 0.43889(9) 0.16202(16) 0.48975(8) 0.0196(3) Uani 1 1 d . .
C2 C 0.38484(9) 0.27159(16) 0.48737(9) 0.0197(3) Uani 1 1 d . .
H2A H 0.3819 0.3074 0.5344 0.024 Uiso 1 1 calc R U
C3 C 0.42443(9) 0.50645(17) 0.46969(9) 0.0254(4) Uani 1 1 d . .
H3 H 0.4237 0.5278 0.5164 0.030 Uiso 1 1 calc R U
C4 C 0.40741(8) 0.38566(16) 0.44349(9) 0.0190(3) Uani 1 1 d . .
C5 C 0.41525(8) 0.39695(16) 0.37109(9) 0.0197(3) Uani 1 1 d . .
C6 C 0.40318(9) 0.31343(18) 0.31603(9) 0.0233(4) Uani 1 1 d . .
H6 H 0.3889 0.2245 0.3226 0.028 Uiso 1 1 calc R U
C7 C 0.41256(10) 0.3638(2) 0.25204(9) 0.0304(4) Uani 1 1 d . .
C8 C 0.43414(12) 0.4934(2) 0.23969(11) 0.0391(5) Uani 1 1 d . .
H8 H 0.4399 0.5236 0.1946 0.047 Uiso 1 1 calc R U
C9 C 0.44695(11) 0.5768(2) 0.29301(11) 0.0375(5) Uani 1 1 d . .
H9 H 0.4621 0.6649 0.2856 0.045 Uiso 1 1 calc R U
C10 C 0.43710(9) 0.52868(17) 0.35852(10) 0.0262(4) Uani 1 1 d . .
C11 C 0.36892(9) 0.04177(16) 0.40865(9) 0.0212(3) Uani 1 1 d . .
C12 C 0.36851(10) -0.05290(18) 0.35790(9) 0.0279(4) Uani 1 1 d . .
H12 H 0.4087 -0.1051 0.3497 0.033 Uiso 1 1 calc R U
C13 C 0.30900(11) -0.0708(2) 0.31917(10) 0.0355(5) Uani 1 1 d . .
H13 H 0.3081 -0.1351 0.2842 0.043 Uiso 1 1 calc R U
C14 C 0.25102(11) 0.0061(2) 0.33210(11) 0.0368(5) Uani 1 1 d . .
H14 H 0.2103 -0.0058 0.3056 0.044 Uiso 1 1 calc R U
C15 C 0.25110(10) 0.1003(2) 0.38289(10) 0.0312(4) Uani 1 1 d . .
H15 H 0.2102 0.1505 0.3915 0.037 Uiso 1 1 calc R U
C16 C 0.31083(9) 0.12200(17) 0.42157(9) 0.0224(4) Uani 1 1 d . .
C17 C 0.25706(10) 0.29667(18) 0.49166(10) 0.0288(4) Uani 1 1 d . .
H17A H 0.2294 0.3158 0.4506 0.035 Uiso 1 1 calc R U
H17B H 0.2743 0.3819 0.5096 0.035 Uiso 1 1 calc R U
C18 C 0.20993(9) 0.23371(17) 0.54401(9) 0.0230(4) Uani 1 1 d . .
C19 C 0.14478(10) 0.2896(2) 0.55640(10) 0.0295(4) Uani 1 1 d . .
H19 H 0.1301 0.3641 0.5309 0.035 Uiso 1 1 calc R U
C20 C 0.10122(11) 0.2376(2) 0.60540(12) 0.0368(5) Uani 1 1 d . .
H20 H 0.0570 0.2767 0.6134 0.044 Uiso 1 1 calc R U
C21 C 0.12179(12) 0.1288(3) 0.64270(11) 0.0418(5) Uani 1 1 d . .
H21 H 0.0918 0.0927 0.6761 0.050 Uiso 1 1 calc R U
C22 C 0.18620(12) 0.0732(2) 0.63107(11) 0.0411(5) Uani 1 1 d . .
H22 H 0.2007 -0.0010 0.6569 0.049 Uiso 1 1 calc R U
C23 C 0.23016(10) 0.12483(19) 0.58181(10) 0.0305(4) Uani 1 1 d . .
H23 H 0.2743 0.0853 0.5740 0.037 Uiso 1 1 calc R U

loop_
_atom_site_aniso_label
_atom_site_aniso_U_11
_atom_site_aniso_U_22
_atom_site_aniso_U_33
_atom_site_aniso_U_23
_atom_site_aniso_U_13
_atom_site_aniso_U_12
Br1 0.0772(2) 0.0617(2) 0.02095(16) -0.00995(10) -0.00462(10) 0.01372(13)
O1 0.0274(6) 0.0185(6) 0.0293(6) -0.0020(5) -0.0086(5) 0.0005(5)
N1 0.0376(9) 0.0153(7) 0.0405(9) 0.0010(7) -0.0083(7) -0.0071(7)
N2 0.0232(7) 0.0156(7) 0.0267(8) -0.0018(6) -0.0042(6) 0.0032(6)
N3 0.0208(7) 0.0186(7) 0.0336(8) 0.0007(6) 0.0049(6) 0.0013(6)
C1 0.0237(8) 0.0160(7) 0.0190(8) 0.0021(6) 0.0005(6) -0.0013(6)
C2 0.0243(8) 0.0165(8) 0.0183(8) -0.0013(6) 0.0005(6) 0.0014(6)
C3 0.0302(9) 0.0189(8) 0.0270(9) -0.0023(7) -0.0072(7) 0.0007(7)
C4 0.0201(7) 0.0165(8) 0.0204(8) -0.0011(6) -0.0020(6) 0.0014(6)
C5 0.0189(7) 0.0180(8) 0.0224(8) 0.0026(6) 0.0000(6) 0.0015(6)
C6 0.0265(8) 0.0208(8) 0.0225(9) 0.0007(7) 0.0014(7) 0.0023(7)
C7 0.0333(10) 0.0361(10) 0.0219(9) 0.0007(8) 0.0021(7) 0.0066(8)
C8 0.0457(12) 0.0436(12) 0.0280(10) 0.0148(9) 0.0074(9) 0.0031(10)
C9 0.0402(11) 0.0299(10) 0.0425(12) 0.0158(9) 0.0024(9) -0.0056(8)
C10 0.0252(9) 0.0204(8) 0.0331(10) 0.0047(7) -0.0023(7) -0.0020(7)
C11 0.0240(8) 0.0168(7) 0.0229(8) 0.0021(7) -0.0027(7) -0.0042(6)
C12 0.0345(10) 0.0228(9) 0.0262(9) -0.0019(7) -0.0003(7) -0.0037(7)
C13 0.0461(12) 0.0349(11) 0.0255(10) -0.0015(8) -0.0054(8) -0.0148(9)
C14 0.0326(10) 0.0433(12) 0.0344(11) 0.0085(9) -0.0102(8) -0.0158(9)
C15 0.0230(8) 0.0318(10) 0.0386(10) 0.0104(8) -0.0027(8) -0.0053(7)
C16 0.0232(8) 0.0182(8) 0.0259(9) 0.0064(7) 0.0010(7) -0.0036(6)
C17 0.0250(9) 0.0211(8) 0.0404(10) 0.0057(8) 0.0082(8) 0.0049(7)
C18 0.0235(8) 0.0220(8) 0.0237(9) -0.0026(7) 0.0001(7) -0.0022(7)
C19 0.0268(9) 0.0291(9) 0.0327(10) -0.0040(8) 0.0016(8) 0.0012(8)
C20 0.0296(10) 0.0469(12) 0.0339(12) -0.0131(9) 0.0081(8) -0.0038(9)
C21 0.0455(12) 0.0548(14) 0.0252(10) -0.0011(9) 0.0099(9) -0.0149(10)
C22 0.0506(13) 0.0429(12) 0.0299(10) 0.0119(9) -0.0008(9) -0.0071(10)
C23 0.0317(10) 0.0295(9) 0.0301(9) 0.0029(8) -0.0009(8) 0.0007(8)

loop_
_atom_type_symbol
_atom_type_description
_atom_type_scat_dispersion_real
_atom_type_scat_dispersion_imag
_atom_type_scat_source
C C 0.0181 0.0091 'International Tables Vol C Tables 4.2.6.8 and 6.1.1.4'
H H 0.0000 0.0000 'International Tables Vol C Tables 4.2.6.8 and 6.1.1.4'
N N 0.0311 0.0180 'International Tables Vol C Tables 4.2.6.8 and 6.1.1.4'
O O 0.0492 0.0322 'International Tables Vol C Tables 4.2.6.8 and 6.1.1.4'
Br Br -0.6763 1.2805 'International Tables Vol C Tables 4.2.6.8 and 6.1.1.4'

loop_
_geom_angle_atom_site_label_1
_geom_angle_atom_site_label_2
_geom_angle_atom_site_label_3
_geom_angle
C3 N1 C10 108.90(15)
C3 N1 H1 122.9(18)
C10 N1 H1 127.3(18)
C1 N2 C11 123.79(15)
C1 N2 H2 118.9(15)
C11 N2 H2 116.5(15)
C16 N3 C17 120.66(15)
C16 N3 C2 118.59(14)
C17 N3 C2 115.69(14)
O1 C1 N2 122.07(15)
O1 C1 C2 120.98(15)
N2 C1 C2 116.95(15)
N3 C2 C4 116.39(14)
N3 C2 C1 109.58(13)
C4 C2 C1 112.36(14)
N3 C2 H2A 105.9
C4 C2 H2A 105.9
C1 C2 H2A 105.9
N1 C3 C4 110.65(16)
N1 C3 H3 124.7
C4 C3 H3 124.7
C3 C4 C5 106.27(15)
C3 C4 C2 122.33(16)
C5 C4 C2 131.39(15)
C6 C5 C10 118.70(16)
C6 C5 C4 135.01(16)
C10 C5 C4 106.19(15)
C7 C6 C5 118.09(17)
C7 C6 H6 121.0
C5 C6 H6 121.0
C6 C7 C8 123.19(18)
C6 C7 Br1 118.33(15)
C8 C7 Br1 118.40(15)
C9 C8 C7 119.73(18)
C9 C8 H8 120.1
C7 C8 H8 120.1
C8 C9 C10 118.28(18)
C8 C9 H9 120.9
C10 C9 H9 120.9
N1 C10 C9 129.97(17)
N1 C10 C5 107.98(16)
C9 C10 C5 122.00(18)
C12 C11 C16 121.79(16)
C12 C11 N2 119.88(16)
C16 C11 N2 118.32(15)
C13 C12 C11 119.62(18)
C13 C12 H12 120.2
C11 C12 H12 120.2
C14 C13 C12 119.16(19)
C14 C13 H13 120.4
C12 C13 H13 120.4
C13 C14 C15 121.41(18)
C13 C14 H14 119.3
C15 C14 H14 119.3
C14 C15 C16 120.45(18)
C14 C15 H15 119.8
C16 C15 H15 119.8
N3 C16 C15 124.81(17)
N3 C16 C11 117.65(15)
C15 C16 C11 117.52(17)
N3 C17 C18 113.84(15)
N3 C17 H17A 108.8
C18 C17 H17A 108.8
N3 C17 H17B 108.8
C18 C17 H17B 108.8
H17A C17 H17B 107.7
C23 C18 C19 118.61(18)
C23 C18 C17 122.34(17)
C19 C18 C17 119.01(16)
C20 C19 C18 120.70(19)
C20 C19 H19 119.6
C18 C19 H19 119.6
C21 C20 C19 120.3(2)
C21 C20 H20 119.9
C19 C20 H20 119.9
C22 C21 C20 119.51(19)
C22 C21 H21 120.2
C20 C21 H21 120.2
C21 C22 C23 120.5(2)
C21 C22 H22 119.7
C23 C22 H22 119.7
C18 C23 C22 120.41(19)
C18 C23 H23 119.8
C22 C23 H23 119.8

loop_
_geom_bond_atom_site_label_1
_geom_bond_atom_site_label_2
_geom_bond_distance
Br1 C7 1.903(2)
O1 C1 1.241(2)
N1 C3 1.365(2)
N1 C10 1.370(3)
N1 H1 0.85(3)
N2 C1 1.336(2)
N2 C11 1.409(2)
N2 H2 0.84(2)
N3 C16 1.391(2)
N3 C17 1.456(2)
N3 C2 1.460(2)
C1 C2 1.520(2)
C2 C4 1.509(2)
C2 H2A 1.0000
C3 C4 1.368(2)
C3 H3 0.9500
C4 C5 1.445(2)
C5 C6 1.399(2)
C5 C10 1.420(2)
C6 C7 1.377(3)
C6 H6 0.9500
C7 C8 1.398(3)
C8 C9 1.374(3)
C8 H8 0.9500
C9 C10 1.398(3)
C9 H9 0.9500
C11 C12 1.388(3)
C11 C16 1.404(2)
C12 C13 1.388(3)
C12 H12 0.9500
C13 C14 1.383(3)
C13 H13 0.9500
C14 C15 1.385(3)
C14 H14 0.9500
C15 C16 1.396(3)
C15 H15 0.9500
C17 C18 1.516(2)
C17 H17A 0.9900
C17 H17B 0.9900
C18 C23 1.388(3)
C18 C19 1.395(3)
C19 C20 1.385(3)
C19 H19 0.9500
C20 C21 1.383(3)
C20 H20 0.9500
C21 C22 1.379(3)
C21 H21 0.9500
C22 C23 1.392(3)
C22 H22 0.9500
C23 H23 0.9500

loop_
_geom_hbond_atom_site_label_D
_geom_hbond_atom_site_label_H
_geom_hbond_atom_site_label_A
_geom_hbond_distance_DH
_geom_hbond_distance_HA
_geom_hbond_distance_DA
_geom_hbond_angle_DHA
_geom_hbond_site_symmetry_A
N1 H1 O1 0.85(3) 2.10(3) 2.930(2) 165(2) 5_666
N2 H2 O1 0.84(2) 1.99(2) 2.8249(19) 170(2) 5_656
C2 H2A Br1 1.00 2.89 3.7604(18) 145.6 7_566
C9 H9 Br1 0.95 3.07 3.656(2) 121.6 3_655
